data_4126412
loop_
_publ_author_name
'Furlong, Brandon J.'
'Katz, Michael J.'

_publ_section_title
;
 Bistable Dithienylethene-Based Metal-Organic Framework Illustrating
 Optically Induced Changes in Chemical Separations.
;
_journal_name_full 'Journal of the American Chemical Society'
_journal_paper_doi 10.1021/jacs.7b07856
_journal_year 2017
_chemical_formula_moiety 'C12 H11 N9 O2 Zn2'
_chemical_formula_sum 'C12 H11 N9 O2 Zn2'
_chemical_formula_weight 444.08
_space_group_crystal_system hexagonal
_space_group_IT_number 194
_space_group_name_Hall '-P 6c 2c'
_space_group_name_H-M_alt 'P 63/m m c'
_atom_sites_solution_hydrogens geom
_atom_sites_solution_primary direct
_cell_angle_alpha 90
_cell_angle_beta 90
_cell_angle_gamma 120
_cell_formula_units_Z 12
_cell_length_a 27.0265(8)
_cell_length_b 27.0265(8)
_cell_length_c 17.8985(9)
_cell_measurement_reflns_used 13189
_cell_measurement_temperature 250
_cell_measurement_theta_max 24.1360
_cell_measurement_theta_min 2.0820
_cell_volume 11322.1(7)
_computing_cell_refinement 'CrystAlis Pro'
_computing_data_collection 'Rigaku Crystal Clear Expert 2.1 SM'
_computing_data_reduction 'CrystAlis Pro'
_computing_publication_material 'CRYSTALS (Betteridge et al., 2003)'
_computing_structure_refinement 'CRYSTALS (Betteridge et al., 2003)'
_computing_structure_solution 'SHELXS 86 (Sheldrick, 1986)'
_diffrn_ambient_temperature 250
_diffrn_detector 'CCD plate'
_diffrn_measured_fraction_theta_full 0.9840
_diffrn_measured_fraction_theta_max 0.9840
_diffrn_measurement_details
;
List of Runs (angles in degrees, time in seconds):

  # Type    Start    End  Width  t~exp~   \w     \q     \k     \f   Frames
--------------------------------------------------------------------------
  1  \w    -70.00 110.00   0.50    5.00    --   20.00  54.00   0.00  360
  2  \w    -70.00 110.00   0.50    5.00    --   20.00  54.00  90.00  360
  3  \w    -70.00 110.00   0.50    5.00    --   20.00  54.00 180.00  360
  4  \w    -70.00 110.00   0.50    5.00    --   20.00  54.00 270.00  360
;
_diffrn_measurement_device 'Rigaku Saturn 70 AFC8'
_diffrn_measurement_device_type
;
dtrek-CrysAlisPro-abstract goniometer 
imported rigaku-d*trek images
;
_diffrn_measurement_method '\w scans'
_diffrn_orient_matrix_type 'CrysAlisPro convention (1999,Acta A55,543-557)'
_diffrn_orient_matrix_UB_11 0.0295731000
_diffrn_orient_matrix_UB_12 0.0160799000
_diffrn_orient_matrix_UB_13 0.0083489000
_diffrn_orient_matrix_UB_21 -0.0065647000
_diffrn_orient_matrix_UB_22 0.0025510000
_diffrn_orient_matrix_UB_23 0.0377099000
_diffrn_orient_matrix_UB_31 0.0000093000
_diffrn_orient_matrix_UB_32 -0.0255443000
_diffrn_orient_matrix_UB_33 0.0089842000
_diffrn_radiation_monochromator graphite
_diffrn_radiation_probe x-ray
_diffrn_radiation_type 'Mo K\a'
_diffrn_radiation_wavelength 0.71073
_diffrn_reflns_av_R_equivalents 0.1291
_diffrn_reflns_av_sigmaI/netI 0.1346
_diffrn_reflns_limit_h_max 37
_diffrn_reflns_limit_h_min -36
_diffrn_reflns_limit_k_max 37
_diffrn_reflns_limit_k_min -36
_diffrn_reflns_limit_l_max 24
_diffrn_reflns_limit_l_min -24
_diffrn_reflns_number 173404
_diffrn_reflns_theta_full 29.4729
_diffrn_reflns_theta_max 29.5382
_diffrn_reflns_theta_min 1.7401
_diffrn_source 'fine-focus sealed X-ray tube'
_diffrn_source_type 'Enhance (Mo) X-ray Source'
_exptl_absorpt_coefficient_mu 1.283
_exptl_absorpt_correction_T_max 1.00000
_exptl_absorpt_correction_T_min 0.84704
_exptl_absorpt_correction_type multi-scan
_exptl_absorpt_process_details
;
CrysAlisPro 1.171.38.41o (Rigaku Oxford Diffraction, 2015)
Empirical absorption correction using spherical harmonics,
 implemented in SCALE3 ABSPACK scaling algorithm.
;
_exptl_crystal_colour yellow
_exptl_crystal_density_diffrn 0.781
_exptl_crystal_density_method 'not measured'
_exptl_crystal_description 'hexagonal prism'
_exptl_crystal_F_000 2664.001
_exptl_crystal_size_max 0.2
_exptl_crystal_size_mid 0.15
_exptl_crystal_size_min 0.15
_refine_diff_density_max 8.48
_refine_diff_density_min -7.95
_refine_ls_extinction_method None
_refine_ls_goodness_of_fit_ref 0.8295
_refine_ls_hydrogen_treatment constr
_refine_ls_matrix_type full
_refine_ls_number_parameters 152
_refine_ls_number_reflns 2498
_refine_ls_number_restraints 128
_refine_ls_R_factor_all 0.2066
_refine_ls_R_factor_gt 0.1464
_refine_ls_shift/su_max 0.0147975
_refine_ls_shift/su_mean 0.0015604
_refine_ls_structure_factor_coef Fsqd
_refine_ls_weighting_details
;
 Method, part 1, Chebychev polynomial, (Watkin, 1994, Prince, 1982) 
 [weight] = 1.0/[A~0~*T~0~(x)+A~1~*T~1~(x) ... +A~n-1~]*T~n-1~(x)] 
 where A~i~ are the Chebychev coefficients listed below and x= Fcalc/Fmax 
 Method = Robust Weighting (Prince, 1982) 
 W = [weight] * [1-(deltaF/6*sigmaF)^2^]^2^ 
 A~i~ are: 
 0.385E+04 0.645E+04 0.409E+04 0.183E+04 482. 
;
_refine_ls_weighting_scheme calc
_refine_ls_wR_factor_all 0.3549
_refine_ls_wR_factor_gt 0.3125
_refine_ls_wR_factor_ref 0.3030
_reflns_limit_h_max 12
_reflns_limit_h_min -12
_reflns_limit_k_max 6
_reflns_limit_k_min 0
_reflns_limit_l_max 44
_reflns_limit_l_min 0
_reflns_number_gt 2933
_reflns_number_total 5676
_reflns_threshold_expression I>2.0\s(I)
_oxford_refine_ls_r_factor_ref 0.1364
_oxford_refine_ls_scale 1.048(13)
_oxford_reflns_number_all 5652
_oxford_reflns_threshold_expression_ref I>3.0\s(I)
_cod_data_source_file ja7b07856_si_002.cif
_cod_data_source_block ZIF-70_250K
_cod_original_cell_volume 11322.1(8)
_cod_database_code 4126412
_cell_oxdiff_length_a 27.0320(10)
_cell_oxdiff_length_b 27.0328(12)
_cell_oxdiff_length_c 17.8873(9)
_cell_oxdiff_angle_alpha 90.066(4)
_cell_oxdiff_angle_beta 89.940(4)
_cell_oxdiff_angle_gamma 119.981(4)
_cell_oxdiff_volume 11322.1(8)
_cell_oxdiff_measurement_reflns_used 13191
_oxdiff_exptl_absorpt_empirical_full_min 0.894
_oxdiff_exptl_absorpt_empirical_full_max 1.225
_oxdiff_exptl_absorpt_empirical_details
;
Empirical correction (ABSPACK) includes:
- Absorption correction using spherical harmonics
- Frame scaling
- Detector area scaling
;
_reflns_odcompleteness_completeness 98.40
_reflns_odcompleteness_theta 29.47
_reflns_odcompleteness_iscentric 1
_chemical_oxdiff_formula Zn(N2C3H3)0.5(N2C3NO2H2)1.5

loop_
_space_group_symop_id
_space_group_symop_operation_xyz
1 x,y,z
2 -x,-y,-z
3 x-y,x,z+1/2
4 -x+y,-x,-z+1/2
5 -y,x-y,z
6 y,-x+y,-z
7 -x,-y,z+1/2
8 x,y,-z+1/2
9 -x+y,-x,z
10 x-y,x,-z
11 y,-x+y,z+1/2
12 -y,x-y,-z+1/2
13 -x+y,y,z
14 x-y,-y,-z
15 y,x,z+1/2
16 -y,-x,-z+1/2
17 x,x-y,z
18 -x,-x+y,-z
19 x-y,-y,z+1/2
20 -x+y,y,-z+1/2
21 -y,-x,z
22 y,x,-z
23 -x,-x+y,z+1/2
24 x,x-y,-z+1/2

loop_
_atom_site_label
_atom_site_type_symbol
_atom_site_fract_x
_atom_site_fract_y
_atom_site_fract_z
_atom_site_U_iso_or_equiv
_atom_site_occupancy
_atom_site_adp_type
_atom_site_refinement_flags_posn
_atom_site_refinement_flags_adp
_atom_site_refinement_flags_occupancy
_atom_site_disorder_group
Zn1 Zn 0.55641(5) 0.66721(5) 0.57877(8) 0.0660 1.0000 Uani . . . .
N1 N 0.6182(4) 0.6605(4) 0.5295(7) 0.0865 1.0000 Uani . U . .
N2 N 0.5724(6) 0.6663(7) 0.6897(11) 0.1328 1.0000 Uani . U . .
N3 N 0.5557(3) 0.7358(3) 0.5460(3) 0.0978 1.0000 Uani D U . .
N4 N 0.4835(3) 0.6001(3) 0.5463(4) 0.0829 1.0000 Uani D U . .
N22 N 0.4978(9) 0.6674(10) 0.7500 0.1174 1.0000 Uani S TU . .
O22 O 0.4768(6) 0.6675(7) 0.6908(8) 0.1418 1.0000 Uani . . . .
C11 C 0.6751(6) 0.7001(7) 0.5191(10) 0.1069 1.0000 Uani . U . .
C12 C 0.6144(6) 0.6144(6) 0.500000(7) 0.0865 1.0000 Uani S TU . .
C21 C 0.6259(9) 0.6680(9) 0.7087(12) 0.1471 1.0000 Uani . U . .
C22 C 0.5483(11) 0.6672(11) 0.7500 0.1175 1.0000 Uani S TU . .
C31 C 0.5818(6) 0.7652(3) 0.4675(15) 0.1037 0.618(19) Uani D U P 5
C32 C 0.5461(5) 0.7730(3) 0.5784(11) 0.0947 0.618(19) Uani DS TU P 5
C33 C 0.4912(17) 0.7199(8) 0.5075(11) 0.0969 0.382(19) Uani D U P 6
C34 C 0.5797(8) 0.7899(4) 0.5612(7) 0.0961 0.382(19) Uani DS TU P 6
C41 C 0.4408(6) 0.6106(6) 0.5019(10) 0.0902 0.457(16) Uani D U P 7
C42 C 0.4530(3) 0.5470(3) 0.5660(7) 0.0657 0.457(16) Uani DS TU P 7
C43 C 0.4707(2) 0.5806(2) 0.4689(16) 0.0814 0.543(16) Uani D U P 8
C44 C 0.44062(18) 0.55938(18) 0.5818(10) 0.0656 0.543(16) Uani DS TU P 8
H111 H 0.6915 0.7389 0.5282 0.16(4) 1.0000 Uiso R . . .
H121 H 0.5800 0.5800 0.5000 0.16(4) 1.0000 Uiso RS . . .
H211 H 0.6537 0.6679 0.6764 0.16(4) 1.0000 Uiso R . . .
H311 H 0.5972 0.7521 0.4294 0.16(4) 0.618(19) Uiso R . P 5
H321 H 0.5312 0.7656 0.6269 0.16(4) 0.618(19) Uiso RS . P .
H331 H 0.4621 0.6840 0.4894 0.16(4) 0.382(19) Uiso R . P 6
H341 H 0.6160 0.8080 0.5852 0.16(4) 0.382(19) Uiso RS . P 6
H411 H 0.4476 0.6451 0.4809 0.16(4) 0.457(16) Uiso R . P 7
H421 H 0.4690 0.5310 0.5988 0.16(4) 0.457(16) Uiso RS . P 7
H431 H 0.4945 0.5978 0.4274 0.16(4) 0.543(16) Uiso R . P 8
H441 H 0.4383 0.5617 0.6345 0.16(4) 0.543(16) Uiso RS . P 8

loop_
_atom_site_aniso_label
_atom_site_aniso_U_11
_atom_site_aniso_U_22
_atom_site_aniso_U_33
_atom_site_aniso_U_23
_atom_site_aniso_U_13
_atom_site_aniso_U_12
Zn1 0.0653(8) 0.0464(6) 0.0953(9) -0.0118(7) 0.0096(7) 0.0347(6)
N1 0.067(5) 0.071(5) 0.125(7) -0.021(5) 0.022(5) 0.037(4)
N2 0.100(8) 0.126(8) 0.192(12) 0.001(7) -0.010(6) 0.072(7)
N3 0.130(9) 0.065(5) 0.115(8) 0.001(5) -0.001(7) 0.060(6)
N4 0.063(4) 0.056(4) 0.123(5) 0.000(4) 0.002(4) 0.025(3)
N22 0.095(9) 0.106(8) 0.188(13) 0.0000 0.0000 0.077(7)
O22 0.114(10) 0.189(14) 0.152(10) 0.012(11) 0.009(8) 0.099(10)
C11 0.082(7) 0.081(7) 0.140(9) -0.027(7) 0.022(7) 0.028(6)
C12 0.068(5) 0.068(5) 0.122(10) -0.017(4) 0.017(4) 0.033(6)
C21 0.106(9) 0.148(10) 0.196(13) -0.002(9) -0.003(8) 0.070(9)
C22 0.096(9) 0.106(8) 0.188(13) 0.0000 0.0000 0.078(7)
C31 0.135(12) 0.074(8) 0.123(11) 0.002(8) -0.001(10) 0.067(8)
C32 0.125(11) 0.067(6) 0.112(10) -0.001(5) -0.001(9) 0.063(6)
C33 0.131(12) 0.060(9) 0.116(12) 0.004(9) -0.006(11) 0.060(9)
C34 0.127(11) 0.068(7) 0.113(10) -0.001(5) -0.001(9) 0.064(6)
C41 0.068(9) 0.058(8) 0.128(10) 0.012(9) 0.001(9) 0.019(7)
C42 0.046750(3) 0.046750(3) 0.128100(3) -0.004880(3) 0.004880(3) 0.041860(3)
C43 0.069(8) 0.054(8) 0.116(10) 0.005(8) 0.006(8) 0.027(7)
C44 0.046748(3) 0.046748(3) 0.128095(3) -0.004882(3) 0.004882(3) 0.041863(3)

loop_
_atom_type_symbol
_atom_type_scat_dispersion_real
_atom_type_scat_dispersion_imag
_atom_type_scat_Cromer_Mann_a1
_atom_type_scat_Cromer_Mann_b1
_atom_type_scat_Cromer_Mann_a2
_atom_type_scat_Cromer_Mann_b2
_atom_type_scat_Cromer_Mann_a3
_atom_type_scat_Cromer_Mann_b3
_atom_type_scat_Cromer_Mann_a4
_atom_type_scat_Cromer_Mann_b4
_atom_type_scat_Cromer_Mann_c
_atom_type_scat_source
C 0.0033 0.0016 2.3100 20.8439 1.0200 10.2075 1.5886 0.5687 0.8650 51.6512 0.2156 'International Tables Vol C 4.2.6.8 and 6.1.1.4'
H 0.0000 0.0000 0.4930 10.5109 0.3229 26.1257 0.1402 3.1424 0.0408 57.7998 0.0030 'International Tables Vol C 4.2.6.8 and 6.1.1.4'
N 0.0061 0.0033 12.2126 0.0057 3.1322 9.8933 2.0125 28.9975 1.1663 0.5826 -11.5290 'International Tables Vol C 4.2.6.8 and 6.1.1.4'
O 0.0106 0.0060 3.0485 13.2771 2.2868 5.7011 1.5463 0.3239 0.8670 32.9089 0.2508 'International Tables Vol C 4.2.6.8 and 6.1.1.4'
Zn 0.2839 1.4301 14.0743 3.2655 7.0318 0.2333 5.1652 10.3163 2.4100 58.7097 1.3041 'International Tables Vol C 4.2.6.8 and 6.1.1.4'

loop_
_geom_angle_atom_site_label_1
_geom_angle_site_symmetry_1
_geom_angle_atom_site_label_2
_geom_angle_atom_site_label_3
_geom_angle_site_symmetry_3
_geom_angle
_geom_angle_publ_flag
N1 . Zn1 N2 . 103.9(6) yes
N1 . Zn1 N3 . 111.3(4) yes
N2 . Zn1 N3 . 114.1(5) yes
N1 . Zn1 N4 . 106.5(3) yes
N2 . Zn1 N4 . 113.2(5) yes
N3 . Zn1 N4 . 107.7(3) yes
Zn1 . N1 C11 . 130.9(8) yes
Zn1 . N1 C12 . 126.9(9) yes
C11 . N1 C12 . 102.2(11) yes
Zn1 . N2 C21 . 116.1(14) yes
Zn1 . N2 C22 . 135.8(13) yes
C21 . N2 C22 . 108.1(19) yes
Zn1 . N3 C31 . 121.8(5) yes
Zn1 . N3 C32 . 134.7(9) yes
C31 . N3 C32 . 102.5(12) yes
Zn1 . N4 C41 . 118.4(5) yes
Zn1 . N4 C42 . 136.4(8) yes
C41 . N4 C42 . 102.9(11) yes
O22 8_556 N22 O22 . 123.5(19) yes
O22 8_556 N22 C22 . 118.2(10) yes
O22 . N22 C22 . 118.2(10) yes
N1 . C11 C11 22_556 108.7(7) yes
N1 . C11 H111 . 125.0 no
C11 22_556 C11 H111 . 125.2 no
N1 22_556 C12 N1 . 118.0(15) yes
N1 22_556 C12 H121 . 121.0 no
N1 . C12 H121 . 121.0 no
C21 8_556 C21 N2 . 103.5(12) yes
C21 8_556 C21 H211 . 127.5 no
N2 . C21 H211 . 129.1 no
N22 . C22 N2 . 121.6(11) yes
N22 . C22 N2 8_556 121.6(11) yes
N2 . C22 N2 8_556 117(2) yes
N3 . C31 C31 17_565 106.1(5) yes
N3 . C31 H311 . 127.6 no
C31 17_565 C31 H311 . 126.1 no
N3 17_565 C32 N3 . 122.6(18) yes
N3 17_565 C32 H321 . 118.7 no
N3 . C32 H321 . 118.7 no
C33 17_565 C33 N3 . 104.9(5) yes
C33 17_565 C33 H331 . 127.3 no
N3 . C33 H331 . 127.7 no
N3 17_565 C34 N3 . 122.4(19) yes
N3 17_565 C34 H341 . 118.8 no
N3 . C34 H341 . 118.8 no
N4 . C41 C41 21_665 106.4(5) yes
N4 . C41 H411 . 126.9 no
C41 21_665 C41 H411 . 126.6 no
N4 21_665 C42 N4 . 121.3(15) yes
N4 21_665 C42 H421 . 119.2 no
N4 . C42 H421 . 119.2 no
N4 . C43 C43 21_665 107.4(5) yes
N4 . C43 H431 . 126.3 no
C43 21_665 C43 H431 . 126.1 no
N4 . C44 N4 21_665 121.2(16) yes
N4 . C44 H441 . 119.4 no
N4 21_665 C44 H441 . 119.4 no

loop_
_geom_bond_atom_site_label_1
_geom_bond_atom_site_label_2
_geom_bond_site_symmetry_2
_geom_bond_distance
_geom_bond_publ_flag
Zn1 N1 . 1.975(9) yes
Zn1 N2 . 2.034(19) yes
Zn1 N3 . 1.954(9) yes
Zn1 N4 . 1.984(8) yes
N1 C11 . 1.377(16) yes
N1 C12 . 1.309(12) yes
N2 C21 . 1.46(2) yes
N2 C22 . 1.268(19) yes
N3 C31 . 1.59(3) yes
N3 C32 . 1.296(7) yes
N4 C41 . 1.54(3) yes
N4 C42 . 1.295(6) yes
N22 O22 8_556 1.202(14) yes
N22 O22 . 1.202(14) yes
N22 C22 . 1.37(3) yes
C11 C11 22_556 1.36(3) yes
C11 H111 . 0.924 no
C12 H121 . 0.931 no
C21 C21 8_556 1.48(4) yes
C21 H211 . 0.950 no
C31 C31 17_565 1.386(10) yes
C31 H311 . 0.955 no
C32 H321 . 0.935 no
C33 C33 17_565 1.389(10) yes
C33 H331 . 0.950 no
C34 H341 . 0.950 no
C41 C41 21_665 1.388(10) yes
C41 H411 . 0.934 no
C42 H421 . 0.950 no
C43 C43 21_665 1.387(10) yes
C43 H431 . 0.939 no
C44 H441 . 0.950 no
